data_7245137
loop_
_publ_author_name
'Blasi, Delia'
'Quici, Silvio'
'Orlandi, Simonetta'
'Mercandelli, Pierluigi'
'Sokolov, Andrey V.'
'Alexandrov, Eugeny V.'
'Carlucci, Lucia'

_publ_section_title
;
 Design and synthesis of new luminescent coordination networks of sql
 topology showing the highest degrees of interpenetration
;
_journal_name_full CrystEngComm
_journal_paper_doi 10.1039/D2CE00884J
_journal_year 2022
_chemical_formula_moiety 'C29 H18 N2 O2'
_chemical_formula_sum 'C29 H18 N2 O2'
_chemical_formula_weight 426.45
_chemical_name_systematic
;
4',4'''-(1-hydroxy-3-oxoprop-1-ene-1,3-diyl)bis([1,1'-biphenyl]-4-carbonitrile)
;
_space_group_crystal_system monoclinic
_space_group_IT_number 9
_space_group_name_Hall 'C -2yc'
_space_group_name_H-M_alt 'C 1 c 1'
_atom_sites_solution_hydrogens geom
_atom_sites_solution_primary direct
_atom_sites_solution_secondary difmap
_audit_creation_method SHELXL-2014/7
_audit_update_record
;
2021-12-15 deposited with the CCDC.	2022-07-04 downloaded from the CCDC.
;
_cell_angle_alpha 90
_cell_angle_beta 112.2440(10)
_cell_angle_gamma 90
_cell_formula_units_Z 4
_cell_length_a 11.9515(4)
_cell_length_b 14.8622(5)
_cell_length_c 13.3026(5)
_cell_measurement_reflns_used 9102
_cell_measurement_temperature 295(2)
_cell_measurement_theta_max 31.195
_cell_measurement_theta_min 2.295
_cell_volume 2187.04(13)
_computing_structure_refinement SHELXL-2014/7
_computing_structure_solution SIR-2014
_diffrn_ambient_temperature 295(2)
_diffrn_measured_fraction_theta_full 1.000
_diffrn_measured_fraction_theta_max 0.997
_diffrn_measurement_details
;
A full sphere of reciprocal space was scanned by 0.5\% \w steps,
collecting 6 sets of 360 frames each, at 10 s exposure, keeping the detector
at \q = 30\% and at 5.0 cm from the sample.
;
_diffrn_measurement_device_type 'Bruker APEX II'
_diffrn_measurement_method '\w scans'
_diffrn_radiation_monochromator graphite
_diffrn_radiation_source 'sealed tube'
_diffrn_radiation_type MoK\a
_diffrn_radiation_wavelength 0.71073
_diffrn_reflns_av_R_equivalents 0.0201
_diffrn_reflns_av_unetI/netI 0.0207
_diffrn_reflns_Laue_measured_fraction_full 1.000
_diffrn_reflns_Laue_measured_fraction_max 0.997
_diffrn_reflns_limit_h_max 17
_diffrn_reflns_limit_h_min -17
_diffrn_reflns_limit_k_max 21
_diffrn_reflns_limit_k_min -21
_diffrn_reflns_limit_l_max 18
_diffrn_reflns_limit_l_min -18
_diffrn_reflns_number 25004
_diffrn_reflns_point_group_measured_fraction_full 0.998
_diffrn_reflns_point_group_measured_fraction_max 0.988
_diffrn_reflns_theta_full 25.242
_diffrn_reflns_theta_max 30.503
_diffrn_reflns_theta_min 2.295
_exptl_absorpt_coefficient_mu 0.082
_exptl_absorpt_correction_T_max 0.996
_exptl_absorpt_correction_T_min 0.962
_exptl_absorpt_correction_type multi-scan
_exptl_absorpt_process_details SADABS-2012/1
_exptl_crystal_colour 'pale yellow'
_exptl_crystal_density_diffrn 1.295
_exptl_crystal_description polyhedral
_exptl_crystal_F_000 888
_exptl_crystal_size_max 0.120
_exptl_crystal_size_mid 0.070
_exptl_crystal_size_min 0.050
_refine_diff_density_max 0.194
_refine_diff_density_min -0.198
_refine_diff_density_rms 0.036
_refine_ls_abs_structure_details
;
 Flack x determined using 2014 quotients [(I+)-(I-)]/[(I+)+(I-)]
 (Parsons, Flack and Wagner, Acta Cryst. B69 (2013) 249-259).
;
_refine_ls_abs_structure_Flack 0.5(3)
_refine_ls_extinction_method none
_refine_ls_goodness_of_fit_ref 1.080
_refine_ls_hydrogen_treatment constr
_refine_ls_matrix_type full
_refine_ls_number_parameters 298
_refine_ls_number_reflns 6604
_refine_ls_number_restraints 2
_refine_ls_restrained_S_all 1.080
_refine_ls_R_factor_all 0.0728
_refine_ls_R_factor_gt 0.0477
_refine_ls_shift/su_max 0.000
_refine_ls_shift/su_mean 0.000
_refine_ls_structure_factor_coef Fsqd
_refine_ls_weighting_details 'w=1/[\s^2^(Fo^2^)+(0.0658P)^2^+0.3145P] where P=(Fo^2^+2Fc^2^)/3'
_refine_ls_weighting_scheme calc
_refine_ls_wR_factor_gt 0.1154
_refine_ls_wR_factor_ref 0.1304
_reflns_Friedel_coverage 0.979
_reflns_Friedel_fraction_full 0.997
_reflns_Friedel_fraction_max 0.979
_reflns_number_gt 5055
_reflns_number_total 6604
_reflns_threshold_expression 'I > 2\s(I)'
_cod_data_source_file d2ce00884j3.cif
_cod_data_source_block 935
_cod_original_sg_symbol_H-M 'C c'
_cod_database_code 7245137
_pub_chemical_identifier HL
_shelx_shelxl_version_number 2014/7
_shelx_space_group_comment
;
The symmetry employed for this shelxl refinement is uniquely defined
by the following loop, which should always be used as a source of
symmetry information in preference to the above space-group names.
They are only intended as comments.
;
_shelx_estimated_absorpt_t_min 0.990
_shelx_estimated_absorpt_t_max 0.996

loop_
_space_group_symop_operation_xyz
'x, y, z'
'x, -y, z+1/2'
'x+1/2, y+1/2, z'
'x+1/2, -y+1/2, z+1/2'

loop_
_atom_site_label
_atom_site_type_symbol
_atom_site_fract_x
_atom_site_fract_y
_atom_site_fract_z
_atom_site_U_iso_or_equiv
_atom_site_adp_type
_atom_site_occupancy
_atom_site_site_symmetry_order
_atom_site_calc_flag
_atom_site_refinement_flags_posn
_atom_site_refinement_flags_adp
_atom_site_refinement_flags_occupancy
_atom_site_disorder_assembly
_atom_site_disorder_group
C1 C 0.0414(2) 0.4810(2) 0.3691(2) 0.0623(7) Uani 1 1 d . . . . .
C2 C 0.1604(2) 0.4414(2) 0.4188(2) 0.0541(7) Uani 1 1 d . . . . .
C3 C 0.1801(2) 0.3551(2) 0.3919(3) 0.0622(7) Uani 1 1 d . . . . .
H1 H 0.1169 0.3221 0.3427 0.075 Uiso 1 1 calc R U . . .
C4 C 0.2939(2) 0.3176(2) 0.4380(2) 0.0586(7) Uani 1 1 d . . . . .
H2 H 0.3066 0.2590 0.4200 0.070 Uiso 1 1 calc R U . . .
C5 C 0.3903(2) 0.36633(18) 0.5112(2) 0.0453(5) Uani 1 1 d . . . . .
C6 C 0.3679(2) 0.4524(2) 0.5376(2) 0.0591(7) Uani 1 1 d . . . . .
H3 H 0.4308 0.4855 0.5871 0.071 Uiso 1 1 calc R U . . .
C7 C 0.2542(3) 0.4907(2) 0.4922(3) 0.0645(8) Uani 1 1 d . . . . .
H4 H 0.2409 0.5489 0.5108 0.077 Uiso 1 1 calc R U . . .
C8 C 0.51239(19) 0.32584(17) 0.5602(2) 0.0441(5) Uani 1 1 d . . . . .
C9 C 0.5283(2) 0.2339(2) 0.5740(3) 0.0658(8) Uani 1 1 d . . . . .
H5 H 0.4605 0.1969 0.5505 0.079 Uiso 1 1 calc R U . . .
C10 C 0.6410(2) 0.19512(19) 0.6214(3) 0.0631(8) Uani 1 1 d . . . . .
H6 H 0.6481 0.1330 0.6294 0.076 Uiso 1 1 calc R U . . .
C11 C 0.74399(19) 0.24869(17) 0.6572(2) 0.0445(5) Uani 1 1 d . . . . .
C12 C 0.7296(2) 0.34091(18) 0.6433(2) 0.0506(6) Uani 1 1 d . . . . .
H7 H 0.7974 0.3779 0.6664 0.061 Uiso 1 1 calc R U . . .
C13 C 0.6161(2) 0.37873(18) 0.5956(2) 0.0521(6) Uani 1 1 d . . . . .
H8 H 0.6089 0.4408 0.5870 0.063 Uiso 1 1 calc R U . . .
C14 C 0.8633(2) 0.20463(17) 0.7079(2) 0.0458(5) Uani 1 1 d . . . . .
C15 C 0.9729(2) 0.25250(16) 0.7435(2) 0.0456(5) Uani 1 1 d . . . . .
H10 H 0.9728 0.3146 0.7351 0.055 Uiso 1 1 calc R U . . .
C16 C 1.0815(2) 0.20639(16) 0.7913(2) 0.0444(5) Uani 1 1 d . . . . .
C17 C 1.20184(18) 0.24976(17) 0.82829(19) 0.0425(5) Uani 1 1 d . . . . .
C18 C 1.2993(2) 0.20537(18) 0.9052(2) 0.0486(6) Uani 1 1 d . . . . .
H11 H 1.2871 0.1502 0.9324 0.058 Uiso 1 1 calc R U . . .
C19 C 1.4139(2) 0.24221(18) 0.9417(2) 0.0493(6) Uani 1 1 d . . . . .
H12 H 1.4778 0.2121 0.9939 0.059 Uiso 1 1 calc R U . . .
C20 C 1.43460(18) 0.32405(17) 0.90092(19) 0.0428(5) Uani 1 1 d . . . . .
C21 C 1.3372(2) 0.36756(18) 0.8219(2) 0.0514(6) Uani 1 1 d . . . . .
H13 H 1.3499 0.4216 0.7926 0.062 Uiso 1 1 calc R U . . .
C22 C 1.2218(2) 0.33122(18) 0.7868(2) 0.0507(6) Uani 1 1 d . . . . .
H14 H 1.1576 0.3615 0.7352 0.061 Uiso 1 1 calc R U . . .
C23 C 1.55772(18) 0.36380(17) 0.9419(2) 0.0422(5) Uani 1 1 d . . . . .
C24 C 1.6308(2) 0.3588(2) 1.0517(2) 0.0527(6) Uani 1 1 d . . . . .
H15 H 1.6030 0.3286 1.0988 0.063 Uiso 1 1 calc R U . . .
C25 C 1.7436(2) 0.39785(19) 1.0918(2) 0.0527(6) Uani 1 1 d . . . . .
H16 H 1.7907 0.3949 1.1656 0.063 Uiso 1 1 calc R U . . .
C26 C 1.7865(2) 0.44160(16) 1.0216(2) 0.0454(5) Uani 1 1 d . . . . .
C27 C 1.7164(2) 0.44573(18) 0.9118(2) 0.0513(6) Uani 1 1 d . . . . .
H17 H 1.7456 0.4744 0.8645 0.062 Uiso 1 1 calc R U . . .
C28 C 1.6027(2) 0.40705(19) 0.8727(2) 0.0512(6) Uani 1 1 d . . . . .
H18 H 1.5556 0.4101 0.7989 0.061 Uiso 1 1 calc R U . . .
C29 C 1.9030(2) 0.48595(19) 1.0639(2) 0.0504(6) Uani 1 1 d . . . . .
N1 N -0.0521(2) 0.5116(3) 0.3286(2) 0.0807(9) Uani 1 1 d . . . . .
N2 N 1.9934(2) 0.5224(2) 1.0969(2) 0.0681(7) Uani 1 1 d . . . . .
O1 O 0.86240(17) 0.11915(12) 0.7188(2) 0.0646(6) Uani 1 1 d . . . . .
H9A H 0.9319 0.1009 0.7494 0.097 Uiso 0.5 1 calc R U P . .
O2 O 1.08292(17) 0.12033(13) 0.8051(2) 0.0644(6) Uani 1 1 d . . . . .
H9B H 1.0134 0.1011 0.7815 0.097 Uiso 0.5 1 calc R U P . .

loop_
_atom_site_aniso_label
_atom_site_aniso_U_11
_atom_site_aniso_U_22
_atom_site_aniso_U_33
_atom_site_aniso_U_23
_atom_site_aniso_U_13
_atom_site_aniso_U_12
C1 0.0447(14) 0.089(2) 0.0517(15) 0.0115(14) 0.0169(11) 0.0090(13)
C2 0.0364(11) 0.0749(19) 0.0503(14) 0.0100(13) 0.0155(10) 0.0036(11)
C3 0.0378(12) 0.0744(19) 0.0646(17) -0.0033(14) 0.0082(11) -0.0103(12)
C4 0.0406(12) 0.0554(16) 0.0713(18) -0.0055(13) 0.0114(12) -0.0063(11)
C5 0.0350(11) 0.0511(14) 0.0487(13) 0.0021(10) 0.0145(9) -0.0045(9)
C6 0.0413(12) 0.0592(17) 0.0648(17) -0.0101(13) 0.0064(11) 0.0013(11)
C7 0.0506(14) 0.0646(17) 0.0703(18) -0.0082(14) 0.0137(13) 0.0095(13)
C8 0.0321(10) 0.0492(13) 0.0485(13) -0.0017(10) 0.0123(9) -0.0060(9)
C9 0.0344(11) 0.0508(15) 0.100(2) -0.0064(15) 0.0117(13) -0.0134(11)
C10 0.0402(12) 0.0417(14) 0.098(2) -0.0031(14) 0.0160(13) -0.0057(11)
C11 0.0338(10) 0.0456(12) 0.0534(13) -0.0058(10) 0.0158(9) -0.0058(9)
C12 0.0318(10) 0.0470(13) 0.0679(16) -0.0015(11) 0.0130(10) -0.0095(9)
C13 0.0375(11) 0.0413(13) 0.0721(17) 0.0008(12) 0.0146(11) -0.0061(10)
C14 0.0364(10) 0.0453(13) 0.0541(13) -0.0055(11) 0.0152(9) -0.0025(10)
C15 0.0343(9) 0.0419(11) 0.0576(14) -0.0020(10) 0.0140(9) -0.0025(10)
C16 0.0371(10) 0.0453(13) 0.0493(13) -0.0004(10) 0.0147(9) -0.0008(9)
C17 0.0325(10) 0.0469(13) 0.0458(12) -0.0001(9) 0.0123(8) 0.0013(9)
C18 0.0397(11) 0.0478(14) 0.0538(14) 0.0102(11) 0.0125(10) -0.0003(10)
C19 0.0348(11) 0.0539(14) 0.0523(14) 0.0124(11) 0.0085(9) 0.0039(10)
C20 0.0321(10) 0.0476(12) 0.0468(13) 0.0043(10) 0.0127(9) 0.0031(9)
C21 0.0393(11) 0.0472(13) 0.0609(15) 0.0157(11) 0.0113(11) -0.0002(10)
C22 0.0342(11) 0.0526(14) 0.0565(14) 0.0133(12) 0.0072(10) 0.0059(10)
C23 0.0312(10) 0.0429(12) 0.0482(12) 0.0046(9) 0.0102(9) 0.0032(8)
C24 0.0441(12) 0.0647(17) 0.0481(14) 0.0070(12) 0.0159(10) -0.0033(11)
C25 0.0413(12) 0.0636(16) 0.0454(13) 0.0011(11) 0.0073(10) -0.0021(11)
C26 0.0335(10) 0.0395(12) 0.0590(14) -0.0018(10) 0.0130(10) 0.0041(9)
C27 0.0410(12) 0.0546(14) 0.0565(15) 0.0105(11) 0.0164(11) -0.0025(10)
C28 0.0389(11) 0.0607(15) 0.0478(13) 0.0127(11) 0.0095(10) -0.0006(10)
C29 0.0406(12) 0.0495(14) 0.0577(14) -0.0035(11) 0.0146(10) 0.0015(10)
N1 0.0506(14) 0.119(3) 0.0673(16) 0.0187(16) 0.0166(12) 0.0221(15)
N2 0.0496(13) 0.0800(18) 0.0703(15) -0.0116(13) 0.0177(11) -0.0159(12)
O1 0.0439(9) 0.0418(10) 0.0986(16) -0.0054(10) 0.0162(10) -0.0039(8)
O2 0.0446(9) 0.0445(10) 0.0935(15) 0.0070(10) 0.0140(9) 0.0006(8)

loop_
_atom_type_symbol
_atom_type_description
_atom_type_scat_dispersion_real
_atom_type_scat_dispersion_imag
_atom_type_scat_source
C C 0.0033 0.0016 'International Tables Vol C Tables 4.2.6.8 and 6.1.1.4'
H H 0.0000 0.0000 'International Tables Vol C Tables 4.2.6.8 and 6.1.1.4'
N N 0.0061 0.0033 'International Tables Vol C Tables 4.2.6.8 and 6.1.1.4'
O O 0.0106 0.0060 'International Tables Vol C Tables 4.2.6.8 and 6.1.1.4'

loop_
_geom_angle_atom_site_label_1
_geom_angle_atom_site_label_2
_geom_angle_atom_site_label_3
_geom_angle
_geom_angle_site_symmetry_1
_geom_angle_site_symmetry_3
_geom_angle_publ_flag
N1 C1 C2 178.9(4) . . ?
C3 C2 C7 120.2(2) . . ?
C3 C2 C1 119.8(3) . . ?
C7 C2 C1 120.0(3) . . ?
C2 C3 C4 119.9(2) . . ?
C3 C4 C5 120.9(3) . . ?
C6 C5 C4 118.1(2) . . ?
C6 C5 C8 121.2(2) . . ?
C4 C5 C8 120.7(2) . . ?
C5 C6 C7 121.5(3) . . ?
C6 C7 C2 119.3(3) . . ?
C9 C8 C13 117.0(2) . . ?
C9 C8 C5 121.5(2) . . ?
C13 C8 C5 121.5(2) . . ?
C10 C9 C8 122.4(2) . . ?
C9 C10 C11 120.2(3) . . ?
C12 C11 C10 118.2(2) . . ?
C12 C11 C14 123.2(2) . . ?
C10 C11 C14 118.6(2) . . ?
C13 C12 C11 121.0(2) . . ?
C12 C13 C8 121.3(2) . . ?
O1 C14 C15 120.7(2) . . ?
O1 C14 C11 116.3(2) . . ?
C15 C14 C11 123.0(2) . . ?
C16 C15 C14 119.6(2) . . ?
O2 C16 C15 120.9(2) . . ?
O2 C16 C17 115.2(2) . . ?
C15 C16 C17 123.9(2) . . ?
C22 C17 C18 118.9(2) . . ?
C22 C17 C16 122.6(2) . . ?
C18 C17 C16 118.4(2) . . ?
C19 C18 C17 120.9(2) . . ?
C18 C19 C20 120.6(2) . . ?
C19 C20 C21 118.5(2) . . ?
C19 C20 C23 120.2(2) . . ?
C21 C20 C23 121.3(2) . . ?
C22 C21 C20 120.8(2) . . ?
C21 C22 C17 120.3(2) . . ?
C28 C23 C24 118.3(2) . . ?
C28 C23 C20 121.4(2) . . ?
C24 C23 C20 120.4(2) . . ?
C25 C24 C23 121.2(2) . . ?
C24 C25 C26 119.7(2) . . ?
C27 C26 C25 120.1(2) . . ?
C27 C26 C29 119.9(2) . . ?
C25 C26 C29 119.9(2) . . ?
C28 C27 C26 119.7(2) . . ?
C27 C28 C23 121.0(2) . . ?
N2 C29 C26 178.6(3) . . ?

loop_
_geom_bond_atom_site_label_1
_geom_bond_atom_site_label_2
_geom_bond_distance
_geom_bond_site_symmetry_2
_geom_bond_publ_flag
C1 N1 1.135(4) . ?
C1 C2 1.448(4) . ?
C2 C3 1.375(4) . ?
C2 C7 1.386(4) . ?
C3 C4 1.381(4) . ?
C4 C5 1.397(3) . ?
C5 C6 1.379(4) . ?
C5 C8 1.482(3) . ?
C6 C7 1.384(4) . ?
C8 C9 1.382(4) . ?
C8 C13 1.391(3) . ?
C9 C10 1.379(4) . ?
C10 C11 1.390(3) . ?
C11 C12 1.385(4) . ?
C11 C14 1.480(3) . ?
C12 C13 1.381(3) . ?
C14 O1 1.279(3) . ?
C14 C15 1.406(3) . ?
C15 C16 1.390(3) . ?
C16 O2 1.291(3) . ?
C16 C17 1.480(3) . ?
C17 C22 1.388(4) . ?
C17 C18 1.391(3) . ?
C18 C19 1.382(3) . ?
C19 C20 1.391(4) . ?
C20 C21 1.397(3) . ?
C20 C23 1.485(3) . ?
C21 C22 1.387(3) . ?
C23 C28 1.386(4) . ?
C23 C24 1.392(3) . ?
C24 C25 1.375(4) . ?
C25 C26 1.385(4) . ?
C26 C27 1.383(3) . ?
C26 C29 1.448(3) . ?
C27 C28 1.383(3) . ?
C29 N2 1.138(3) . ?
